data_2206004
loop_
_publ_author_name
'Hempel, Andrew'
'Camerman, Norman'
'Camerman, Arthur'
'Mastropaolo, Donald'

_publ_section_title
;
 Pargyline hydrochloride, a monoamine oxidase inhibitor: an
 orthorhombic form
;
_journal_issue 6
_journal_name_full 'Acta Crystallographica Section E'
_journal_page_first o1598
_journal_page_last o1600
_journal_paper_doi 10.1107/S1600536805013292
_journal_volume 61
_journal_year 2005
_chemical_formula_iupac 'C11 H14 N +, Cl -'
_chemical_formula_moiety 'C11 H14 N +, Cl -'
_chemical_formula_sum 'C11 H14 Cl N'
_chemical_formula_weight 195.68
_chemical_name_common Pargyline
_chemical_name_systematic
;
N-benzyl-N-methylprop-2-yn-1-aminium chloride
;
_space_group_IT_number 29
_space_group_name_Hall 'P 2c -2b'
_symmetry_cell_setting orthorhombic
_symmetry_space_group_name_Hall 'P 2c -2b'
_symmetry_space_group_name_H-M 'P b c 21'
_atom_sites_solution_hydrogens geom
_atom_sites_solution_primary direct
_atom_sites_solution_secondary difmap
_audit_creation_method SHELXL-97
_cell_angle_alpha 90.00
_cell_angle_beta 90.00
_cell_angle_gamma 90.00
_cell_formula_units_Z 8
_cell_length_a 5.958(2)
_cell_length_b 11.039(3)
_cell_length_c 33.596(5)
_cell_measurement_reflns_used 32
_cell_measurement_temperature 294(2)
_cell_measurement_theta_max 37
_cell_measurement_theta_min 22
_cell_volume 2209.6(10)
_computing_cell_refinement Picker
_computing_data_collection 'Picker Operating Manual (Picker, 1967)'
_computing_data_reduction 'DATRDN (Stewart, 1976)'
_computing_molecular_graphics 'ORTEP-3 for Windows (Farrugia, 1997)'
_computing_publication_material SHELXL97
_computing_structure_refinement 'SHELXL97 (Sheldrick, 1997)'
_computing_structure_solution 'SHELXS97 (Sheldrick, 1990)'
_diffrn_ambient_temperature 294(2)
_diffrn_measured_fraction_theta_full 0.999
_diffrn_measured_fraction_theta_max 0.999
_diffrn_measurement_device_type 'Picker FACS-1 four-circle'
_diffrn_measurement_method \w/2\q
_diffrn_radiation_monochromator 'Ni filtered radiation'
_diffrn_radiation_source 'fine-focus sealed tube'
_diffrn_radiation_type CuK\a
_diffrn_radiation_wavelength 1.54178
_diffrn_reflns_av_R_equivalents 0.0000
_diffrn_reflns_av_sigmaI/netI 1.2826
_diffrn_reflns_limit_h_max 7
_diffrn_reflns_limit_h_min 0
_diffrn_reflns_limit_k_max 12
_diffrn_reflns_limit_k_min 0
_diffrn_reflns_limit_l_max 39
_diffrn_reflns_limit_l_min 0
_diffrn_reflns_number 1908
_diffrn_reflns_theta_full 64.97
_diffrn_reflns_theta_max 64.97
_diffrn_reflns_theta_min 2.63
_diffrn_standards_decay_% 1.2
_diffrn_standards_interval_count 100
_diffrn_standards_number 3
_exptl_absorpt_coefficient_mu 2.683
_exptl_absorpt_correction_T_max 0.919
_exptl_absorpt_correction_T_min 0.794
_exptl_absorpt_correction_type psi-scan
_exptl_absorpt_process_details '(North et al., 1968)'
_exptl_crystal_colour colorless
_exptl_crystal_density_diffrn 1.176
_exptl_crystal_density_method 'not measured'
_exptl_crystal_description needle
_exptl_crystal_F_000 832
_exptl_crystal_size_max 0.31
_exptl_crystal_size_mid 0.07
_exptl_crystal_size_min 0.03
_refine_diff_density_max 0.489
_refine_diff_density_min -0.385
_refine_ls_abs_structure_details 'Flack (1983), 0 Friedel pairs'
_refine_ls_abs_structure_Flack 0.45(8)
_refine_ls_extinction_coef 0.0071(9)
_refine_ls_extinction_expression Fc^*^=kFc[1+0.001xFc^2^\l^3^/sin(2\q)]^-1/4^
_refine_ls_extinction_method SHELXL97
_refine_ls_goodness_of_fit_ref 0.979
_refine_ls_hydrogen_treatment constr
_refine_ls_matrix_type full
_refine_ls_number_parameters 241
_refine_ls_number_reflns 1908
_refine_ls_number_restraints 1
_refine_ls_restrained_S_all 0.979
_refine_ls_R_factor_all 0.0789
_refine_ls_R_factor_gt 0.0647
_refine_ls_shift/su_max 0.000
_refine_ls_shift/su_mean 0.000
_refine_ls_structure_factor_coef Fsqd
_refine_ls_weighting_details 'calc w = 1/[\s^2^(Fo^2^)+(0.1152P)^2^+0.9636P] where P = (Fo^2^+2Fc^2^)/3'
_refine_ls_weighting_scheme calc
_refine_ls_wR_factor_gt 0.1609
_refine_ls_wR_factor_ref 0.1669
_reflns_number_gt 1636
_reflns_number_total 1908
_reflns_threshold_expression I>2\s(I)
_cod_data_source_file lh6415.cif
_cod_data_source_block I
_cod_depositor_comments
;
The following automatic conversions were performed:
'_symmetry_cell_setting' value 'Orthorhombic' changed to 'orthorhombic'
according to '/home/saulius/struct/CIF-dictionaries/cif_core.dic'
dictionary named 'cif_core.dic' version 2.4.1 from 2010-06-29.

Automatic conversion script
Id: cif_fix_enum 1527 2010-12-29 10:47:43Z saulius 

The following automatic conversions were performed:

'_symmetry_cell_setting' value 'Orthorhombic' changed to
'orthorhombic' according to
/home/saulius/struct/CIF-dictionaries/cif_core.dic dictionary named
'cif_core.dic' version 2.4.1 from 2010-06-29.

Automatic conversion script
Id: cif_fix_values 1715 2011-07-08 13:25:40Z adriana 
;
_cod_database_code 2206004
_cod_database_fobs_code 2206004

loop_
_symmetry_equiv_pos_as_xyz
'x, y, z'
'-x, -y, z+1/2'
'x, -y+1/2, z+1/2'
'-x, y+1/2, z'

loop_
_atom_site_label
_atom_site_fract_x
_atom_site_fract_y
_atom_site_fract_z
_atom_site_U_iso_or_equiv
_atom_site_adp_type
_atom_site_calc_flag
_atom_site_refinement_flags
_atom_site_occupancy
_atom_site_type_symbol
C1A 0.3868(11) 0.4459(6) 0.2602(2) 0.0556(15) Uani d . 1 C
C2A 0.1829(12) 0.3982(7) 0.2471(2) 0.0655(17) Uani d . 1 C
H2A 0.1347 0.3230 0.2562 0.089(5) Uiso calc R 1 H
C3A 0.0531(14) 0.4630(9) 0.2206(3) 0.082(2) Uani d . 1 C
H3A -0.0810 0.4300 0.2115 0.089(5) Uiso calc R 1 H
C4A 0.1170(16) 0.5736(9) 0.2077(3) 0.086(2) Uani d . 1 C
H4A 0.0254 0.6161 0.1902 0.089(5) Uiso calc R 1 H
C5A 0.3153(16) 0.6241(7) 0.2201(3) 0.076(2) Uani d . 1 C
H5A 0.3578 0.7006 0.2113 0.089(5) Uiso calc R 1 H
C6A 0.4522(13) 0.5595(7) 0.2460(2) 0.0670(18) Uani d . 1 C
H6A 0.5886 0.5924 0.2541 0.089(5) Uiso calc R 1 H
C7A 0.5291(12) 0.3767(6) 0.2885(2) 0.0581(16) Uani d . 1 C
H71A 0.4669 0.2960 0.2914 0.089(5) Uiso calc R 1 H
H72A 0.6779 0.3684 0.2771 0.089(5) Uiso calc R 1 H
N8A 0.5508(8) 0.4318(4) 0.32872(17) 0.0467(11) Uani d . 1 N
H8A 0.6288 0.5022 0.3261 0.089(5) Uiso calc R 1 H
C9A 0.6825(14) 0.3504(6) 0.3543(3) 0.067(2) Uani d . 1 C
H91A 0.5968 0.2788 0.3599 0.079(9) Uiso calc R 1 H
H92A 0.7179 0.3909 0.3788 0.079(9) Uiso calc R 1 H
H93A 0.8190 0.3283 0.3410 0.079(9) Uiso calc R 1 H
C10A 0.3273(10) 0.4616(6) 0.3467(2) 0.0502(14) Uani d . 1 C
H10A 0.2456 0.5147 0.3289 0.089(5) Uiso calc R 1 H
H11A 0.2409 0.3877 0.3498 0.089(5) Uiso calc R 1 H
C11A 0.3496(10) 0.5205(6) 0.3856(2) 0.0519(15) Uani d . 1 C
C12A 0.3669(11) 0.5675(7) 0.4162(2) 0.0586(16) Uani d . 1 C
H12A 0.3807 0.6053 0.4408 0.089(5) Uiso calc R 1 H
C1B 0.0797(12) 0.3558(6) 0.5816(2) 0.0579(16) Uani d . 1 C
C2B 0.2807(13) 0.4022(8) 0.5956(3) 0.0723(19) Uani d . 1 C
H2B 0.3327 0.4766 0.5864 0.089(5) Uiso calc R 1 H
C3B 0.4024(16) 0.3382(10) 0.6229(3) 0.095(3) Uani d . 1 C
H3B 0.5373 0.3692 0.6324 0.089(5) Uiso calc R 1 H
C4B 0.3261(18) 0.2281(11) 0.6364(3) 0.098(3) Uani d . 1 C
H4B 0.4112 0.1840 0.6546 0.089(5) Uiso calc R 1 H
C5B 0.1224(18) 0.1826(9) 0.6231(3) 0.095(3) Uani d . 1 C
H5B 0.0693 0.1090 0.6328 0.089(5) Uiso calc R 1 H
C6B 0.0002(15) 0.2459(7) 0.5958(2) 0.0702(18) Uani d . 1 C
H6B -0.1361 0.2155 0.5867 0.089(5) Uiso calc R 1 H
C7B -0.0506(12) 0.4273(6) 0.5509(2) 0.0584(16) Uani d . 1 C
H71B -0.2013 0.4406 0.5609 0.089(5) Uiso calc R 1 H
H72B 0.0198 0.5060 0.5478 0.089(5) Uiso calc R 1 H
N8B -0.0661(8) 0.3685(4) 0.51102(17) 0.0458(11) Uani d . 1 N
H8B -0.1444 0.2984 0.5144 0.089(5) Uiso calc R 1 H
C9B -0.1956(13) 0.4436(7) 0.4829(3) 0.069(2) Uani d . 1 C
H91B -0.3382 0.4636 0.4944 0.079(9) Uiso calc R 1 H
H92B -0.2187 0.3993 0.4586 0.079(9) Uiso calc R 1 H
H93B -0.1141 0.5166 0.4773 0.079(9) Uiso calc R 1 H
C10B 0.1625(11) 0.3336(7) 0.4948(3) 0.0577(19) Uani d . 1 C
H10B 0.2552 0.4055 0.4925 0.089(5) Uiso calc R 1 H
H11B 0.2354 0.2785 0.5132 0.089(5) Uiso calc R 1 H
C11B 0.1434(10) 0.2764(5) 0.4564(2) 0.0506(14) Uani d . 1 C
C12B 0.1338(12) 0.2300(6) 0.4252(2) 0.0607(17) Uani d . 1 C
H12B 0.1261 0.1930 0.4004 0.089(5) Uiso calc R 1 H
Cl1A 0.8653(2) 0.64654(12) 0.32272(6) 0.0543(5) Uani d . 1 Cl
Cl2B -0.3734(3) 0.15049(12) 0.51852(6) 0.0557(5) Uani d . 1 Cl

loop_
_atom_site_aniso_label
_atom_site_aniso_U_11
_atom_site_aniso_U_22
_atom_site_aniso_U_33
_atom_site_aniso_U_12
_atom_site_aniso_U_13
_atom_site_aniso_U_23
C1A 0.065(4) 0.052(3) 0.050(3) -0.002(3) 0.009(3) 0.002(3)
C2A 0.071(4) 0.065(4) 0.060(4) -0.008(3) -0.001(3) -0.003(3)
C3A 0.071(5) 0.115(7) 0.061(4) -0.006(5) -0.009(4) -0.001(5)
C4A 0.105(7) 0.105(6) 0.048(4) 0.016(5) -0.007(4) 0.005(4)
C5A 0.109(6) 0.064(4) 0.056(4) -0.002(4) 0.008(4) 0.009(4)
C6A 0.080(5) 0.057(4) 0.064(4) -0.008(4) -0.005(4) -0.007(3)
C7A 0.056(4) 0.050(3) 0.068(4) 0.004(3) 0.008(3) -0.006(3)
N8A 0.042(2) 0.039(2) 0.059(3) 0.0024(19) -0.004(2) -0.007(2)
C9A 0.066(4) 0.050(4) 0.087(6) 0.017(3) -0.006(4) 0.006(3)
C10A 0.040(3) 0.055(3) 0.055(3) 0.003(3) 0.005(3) -0.008(3)
C11A 0.052(4) 0.049(3) 0.055(4) 0.004(2) 0.008(3) 0.002(3)
C12A 0.063(4) 0.066(4) 0.047(4) 0.007(3) 0.003(3) -0.002(3)
C1B 0.066(4) 0.056(4) 0.051(4) -0.005(3) 0.001(3) -0.015(3)
C2B 0.068(4) 0.087(5) 0.062(4) -0.012(4) 0.000(4) -0.003(4)
C3B 0.088(6) 0.127(8) 0.070(5) -0.009(5) -0.020(4) 0.010(5)
C4B 0.124(7) 0.108(8) 0.061(5) 0.011(6) -0.030(5) 0.002(5)
C5B 0.152(10) 0.077(5) 0.056(5) -0.012(5) -0.017(5) 0.003(4)
C6B 0.100(5) 0.062(4) 0.049(3) -0.008(4) -0.006(4) -0.002(3)
C7B 0.066(4) 0.053(3) 0.056(4) 0.002(3) 0.004(3) -0.012(3)
N8B 0.042(2) 0.044(2) 0.051(3) 0.005(2) 0.003(2) 0.006(2)
C9B 0.069(4) 0.060(4) 0.080(5) 0.013(3) -0.005(4) 0.015(4)
C10B 0.040(3) 0.058(4) 0.074(5) 0.005(3) 0.001(3) -0.009(3)
C11B 0.051(3) 0.046(3) 0.055(4) 0.002(2) 0.003(3) -0.003(3)
C12B 0.070(4) 0.057(4) 0.055(4) -0.001(3) 0.002(3) 0.003(3)
Cl1A 0.0500(9) 0.0477(8) 0.0651(11) -0.0031(5) -0.0054(7) -0.0007(7)
Cl2B 0.0544(9) 0.0494(9) 0.0634(11) -0.0048(6) -0.0074(7) -0.0027(7)

loop_
_atom_type_symbol
_atom_type_description
_atom_type_scat_dispersion_real
_atom_type_scat_dispersion_imag
_atom_type_scat_source
C C 0.0181 0.0091 'International Tables Vol C Tables 4.2.6.8 and 6.1.1.4'
H H 0.0000 0.0000 'International Tables Vol C Tables 4.2.6.8 and 6.1.1.4'
N N 0.0311 0.0180 'International Tables Vol C Tables 4.2.6.8 and 6.1.1.4'
Cl Cl 0.3639 0.7018 'International Tables Vol C Tables 4.2.6.8 and 6.1.1.4'

loop_
_geom_angle_atom_site_label_1
_geom_angle_atom_site_label_2
_geom_angle_atom_site_label_3
_geom_angle
C2A C1A C6A 118.4(7)
C2A C1A C7A 120.3(6)
C6A C1A C7A 121.3(6)
C1A C2A C3A 119.7(7)
C1A C2A H2A 120.2
C3A C2A H2A 120.2
C2A C3A C4A 121.2(8)
C2A C3A H3A 119.4
C4A C3A H3A 119.4
C5A C4A C3A 120.8(8)
C5A C4A H4A 119.6
C3A C4A H4A 119.6
C6A C5A C4A 119.2(8)
C6A C5A H5A 120.4
C4A C5A H5A 120.4
C5A C6A C1A 120.7(7)
C5A C6A H6A 119.7
C1A C6A H6A 119.7
N8A C7A C1A 115.0(5)
N8A C7A H71A 108.5
C1A C7A H71A 108.5
N8A C7A H72A 108.5
C1A C7A H72A 108.5
H71A C7A H72A 107.5
C7A N8A C9A 109.2(5)
C7A N8A C10A 112.3(5)
C9A N8A C10A 111.8(6)
C7A N8A H8A 107.8
C9A N8A H8A 107.8
C10A N8A H8A 107.8
N8A C9A H91A 109.5
N8A C9A H92A 109.5
H91A C9A H92A 109.5
N8A C9A H93A 109.5
H91A C9A H93A 109.5
H92A C9A H93A 109.5
C11A C10A N8A 112.1(5)
C11A C10A H10A 109.2
N8A C10A H10A 109.2
C11A C10A H11A 109.2
N8A C10A H11A 109.2
H10A C10A H11A 107.9
C12A C11A C10A 179.7(8)
C11A C12A H12A 180.0
C2B C1B C6B 120.1(7)
C2B C1B C7B 118.8(6)
C6B C1B C7B 121.1(6)
C1B C2B C3B 119.7(8)
C1B C2B H2B 120.2
C3B C2B H2B 120.2
C2B C3B C4B 120.2(9)
C2B C3B H3B 119.9
C4B C3B H3B 119.9
C5B C4B C3B 120.2(9)
C5B C4B H4B 119.9
C3B C4B H4B 119.9
C4B C5B C6B 119.9(10)
C4B C5B H5B 120.1
C6B C5B H5B 120.1
C1B C6B C5B 119.8(8)
C1B C6B H6B 120.1
C5B C6B H6B 120.1
N8B C7B C1B 114.6(5)
N8B C7B H71B 108.6
C1B C7B H71B 108.6
N8B C7B H72B 108.6
C1B C7B H72B 108.6
H71B C7B H72B 107.6
C9B N8B C7B 111.3(5)
C9B N8B C10B 112.5(6)
C7B N8B C10B 112.2(5)
C9B N8B H8B 106.8
C7B N8B H8B 106.8
C10B N8B H8B 106.8
N8B C9B H91B 109.5
N8B C9B H92B 109.5
H91B C9B H92B 109.5
N8B C9B H93B 109.5
H91B C9B H93B 109.5
H92B C9B H93B 109.5
C11B C10B N8B 111.2(6)
C11B C10B H10B 109.4
N8B C10B H10B 109.4
C11B C10B H11B 109.4
N8B C10B H11B 109.4
H10B C10B H11B 108.0
C12B C11B C10B 178.3(7)
C11B C12B H12B 180.0

loop_
_geom_bond_atom_site_label_1
_geom_bond_atom_site_label_2
_geom_bond_distance
C1A C2A 1.395(9)
C1A C6A 1.397(9)
C1A C7A 1.486(10)
C2A C3A 1.380(11)
C2A H2A 0.9300
C3A C4A 1.350(12)
C3A H3A 0.9300
C4A C5A 1.371(13)
C4A H4A 0.9300
C5A C6A 1.389(11)
C5A H5A 0.9300
C6A H6A 0.9300
C7A N8A 1.486(9)
C7A H71A 0.9700
C7A H72A 0.9700
N8A C9A 1.471(9)
N8A C10A 1.499(7)
N8A H8A 0.9100
C9A H91A 0.9600
C9A H92A 0.9600
C9A H93A 0.9600
C10A C11A 1.465(10)
C10A H10A 0.9700
C10A H11A 0.9700
C11A C12A 1.155(10)
C12A H12A 0.9300
C1B C2B 1.385(10)
C1B C6B 1.386(10)
C1B C7B 1.511(10)
C2B C3B 1.367(13)
C2B H2B 0.9300
C3B C4B 1.374(15)
C3B H3B 0.9300
C4B C5B 1.388(14)
C4B H4B 0.9300
C5B C6B 1.365(12)
C5B H5B 0.9300
C6B H6B 0.9300
C7B N8B 1.493(8)
C7B H71B 0.9700
C7B H72B 0.9700
N8B C9B 1.475(9)
N8B C10B 1.517(8)
N8B H8B 0.9100
C9B H91B 0.9600
C9B H92B 0.9600
C9B H93B 0.9600
C10B C11B 1.442(11)
C10B H10B 0.9700
C10B H11B 0.9700
C11B C12B 1.166(9)
C12B H12B 0.9300

loop_
_geom_hbond_atom_site_label_D
_geom_hbond_atom_site_label_H
_geom_hbond_atom_site_label_A
_geom_hbond_site_symmetry_A
_geom_hbond_distance_DH
_geom_hbond_distance_HA
_geom_hbond_distance_DA
_geom_hbond_angle_DHA
N8A H8A Cl1A 1 0.91 2.13 3.029(5) 169
N8B H8B Cl2B 1 0.91 2.13 3.034(5) 171
C6B H6B Cl2B 1 0.93 2.79 3.578(8) 144
C10A H10A Cl1A 1_455 0.97 2.70 3.521(7) 143
C10B H11B Cl2B 1_655 0.97 2.73 3.516(7) 138
C12A H12A Cl2B 4 0.93 2.66 3.559(8) 163
C12B H12B Cl1A 4_645 0.93 2.66 3.565(8) 165
C7A H71A Cl1A 4_645 0.97 2.78 3.647(7) 149
C7B H72B Cl2B 4 0.97 2.82 3.693(7) 150
C9B H91B Cl2B 4_455 0.96 2.80 3.639(8) 146
C9A H93A Cl1A 4_745 0.96 2.82 3.667(8) 148

loop_
_geom_torsion_atom_site_label_1
_geom_torsion_atom_site_label_2
_geom_torsion_atom_site_label_3
_geom_torsion_atom_site_label_4
_geom_torsion
C6A C1A C2A C3A 0.5(10)
C7A C1A C2A C3A -179.6(7)
C1A C2A C3A C4A -1.5(12)
C2A C3A C4A C5A 1.0(13)
C3A C4A C5A C6A 0.5(13)
C4A C5A C6A C1A -1.6(12)
C2A C1A C6A C5A 1.0(10)
C7A C1A C6A C5A -178.8(7)
C2A C1A C7A N8A -112.8(7)
C6A C1A C7A N8A 67.1(8)
C1A C7A N8A C9A 176.2(6)
C1A C7A N8A C10A 51.6(7)
C7A N8A C10A C11A -177.5(5)
C9A N8A C10A C11A 59.3(7)
C6B C1B C2B C3B 1.2(12)
C7B C1B C2B C3B -179.2(8)
C1B C2B C3B C4B 0.1(15)
C2B C3B C4B C5B -1.5(16)
C3B C4B C5B C6B 1.6(15)
C2B C1B C6B C5B -1.2(11)
C7B C1B C6B C5B 179.3(7)
C4B C5B C6B C1B -0.2(13)
C2B C1B C7B N8B 113.6(7)
C6B C1B C7B N8B -66.8(8)
C1B C7B N8B C9B 179.9(6)
C1B C7B N8B C10B -53.0(7)
C9B N8B C10B C11B -53.9(8)
C7B N8B C10B C11B 179.7(6)

loop_
_cod_related_entry_id
_cod_related_entry_database
_cod_related_entry_code
1 ChemSpider 9005
